data_2105968
loop_
_publ_author_name
Jin-Long
'Uemura, Kazuhiro'
'Ebihara, Masahiro'

_publ_section_title
;
 Assembled structures of tetrakis(biimidazole)dirhodium complexes
 hydrogen-bonded with common inorganic anions
;
_journal_issue 6
_journal_name_full 'Acta Crystallographica Section B'
_journal_page_first 1006
_journal_page_last 1019
_journal_paper_doi 10.1107/S2052520614021428
_journal_volume 70
_journal_year 2014
_chemical_formula_moiety 'C26 H32 N16 O2 Rh2, 4(Cl O4)'
_chemical_formula_sum 'C26 H32 Cl4 N16 O18 Rh2'
_chemical_formula_weight 1204.30
_space_group_IT_number 60
_symmetry_cell_setting orthorhombic
_symmetry_space_group_name_Hall '-P 2n 2ab'
_symmetry_space_group_name_H-M 'P b c n'
_atom_sites_solution_hydrogens geom
_atom_sites_solution_primary direct
_atom_sites_solution_secondary difmap
_audit_creation_method SHELXL-97
_cell_angle_alpha 90.00
_cell_angle_beta 90.00
_cell_angle_gamma 90.00
_cell_formula_units_Z 4
_cell_length_a 20.119(5)
_cell_length_b 16.115(4)
_cell_length_c 13.055(3)
_cell_measurement_reflns_used 9792
_cell_measurement_temperature 296(2)
_cell_measurement_theta_max 27.5
_cell_measurement_theta_min 3.0
_cell_volume 4232.7(18)
_computing_cell_refinement CrystalClear
_computing_data_collection 'CrystalClear (Molecular Structure Corporation & Rigaku Corporation, 2001)'
_computing_data_reduction CrystalClear
_computing_molecular_graphics 'Mercury (Macrae et al., 2008)'
_computing_publication_material 'Yadokari-XG 2009 (Wakita, Nemoto et al., 2009)'
_computing_structure_refinement 'SHELXL-97 (Sheldrick, 2008)'
_computing_structure_solution 'SIR97 (Altomare et al., 1999)'
_diffrn_ambient_temperature 296(2)
_diffrn_detector_area_resol_mean 14.62
_diffrn_measured_fraction_theta_full 0.998
_diffrn_measured_fraction_theta_max 0.998
_diffrn_measurement_device_type 'Rigaku/MSC Mercury CCD'
_diffrn_measurement_method \w
_diffrn_radiation_monochromator graphite
_diffrn_radiation_type MoK\a
_diffrn_radiation_wavelength 0.71069
_diffrn_reflns_av_R_equivalents 0.0331
_diffrn_reflns_av_sigmaI/netI 0.0218
_diffrn_reflns_limit_h_max 25
_diffrn_reflns_limit_h_min -26
_diffrn_reflns_limit_k_max 20
_diffrn_reflns_limit_k_min -20
_diffrn_reflns_limit_l_max 16
_diffrn_reflns_limit_l_min -14
_diffrn_reflns_number 30878
_diffrn_reflns_theta_full 27.48
_diffrn_reflns_theta_max 27.48
_diffrn_reflns_theta_min 3.12
_diffrn_source 'rotating-anode X-ray tube'
_exptl_absorpt_coefficient_mu 1.125
_exptl_absorpt_correction_T_max 0.8030
_exptl_absorpt_correction_T_min 0.7402
_exptl_absorpt_correction_type numerical
_exptl_absorpt_process_details 'NUMABS (Higashi, 1999)'
_exptl_crystal_colour green
_exptl_crystal_density_diffrn 1.890
_exptl_crystal_density_method 'not measured'
_exptl_crystal_description prismatic
_exptl_crystal_F_000 2408
_exptl_crystal_size_max 0.42
_exptl_crystal_size_mid 0.35
_exptl_crystal_size_min 0.32
_refine_diff_density_max 1.037
_refine_diff_density_min -0.611
_refine_diff_density_rms 0.086
_refine_ls_extinction_method none
_refine_ls_goodness_of_fit_ref 1.162
_refine_ls_hydrogen_treatment mixed
_refine_ls_matrix_type full
_refine_ls_number_parameters 302
_refine_ls_number_reflns 4838
_refine_ls_number_restraints 1
_refine_ls_restrained_S_all 1.162
_refine_ls_R_factor_all 0.0621
_refine_ls_R_factor_gt 0.0504
_refine_ls_shift/su_max 0.001
_refine_ls_shift/su_mean 0.000
_refine_ls_structure_factor_coef Fsqd
_refine_ls_weighting_details 'calc w=1/[\s^2^(Fo^2^)+(0.0552P)^2^+4.7874P] where P=(Fo^2^+2Fc^2^)/3'
_refine_ls_weighting_scheme calc
_refine_ls_wR_factor_gt 0.1182
_refine_ls_wR_factor_ref 0.1255
_reflns_number_gt 4243
_reflns_number_total 4835
_reflns_threshold_expression >2sigma(I)
_cod_data_source_file ry5061sup1.cif
_cod_data_source_block III
_cod_original_cell_volume 4232.9(17)
_cod_original_sg_symbol_H-M Pbcn
_cod_database_code 2105968
_publcif_datablock.id {819f78a4-86bb-4be8-a25c-13e05a954c47}

loop_
_symmetry_equiv_pos_as_xyz
'x, y, z'
'-x+1/2, -y+1/2, z+1/2'
'x+1/2, -y+1/2, -z'
'-x, y, -z+1/2'
'-x, -y, -z'
'x-1/2, y-1/2, -z-1/2'
'-x-1/2, y-1/2, z'
'x, -y, z-1/2'

loop_
_atom_site_label
_atom_site_type_symbol
_atom_site_fract_x
_atom_site_fract_y
_atom_site_fract_z
_atom_site_U_iso_or_equiv
_atom_site_adp_type
_atom_site_occupancy
_atom_site_symmetry_multiplicity
_atom_site_calc_flag
_atom_site_refinement_flags
Rh1 Rh 0.497490(11) 0.271040(16) 0.64762(2) 0.03020(11) Uani 1 1 d .
N1 N 0.59303(14) 0.31328(19) 0.6312(2) 0.0338(6) Uani 1 1 d .
C1 C 0.63709(18) 0.2521(2) 0.6151(3) 0.0380(8) Uani 1 1 d .
N2 N 0.69761(15) 0.2844(2) 0.5973(3) 0.0477(9) Uani 1 1 d .
H2N H 0.7335 0.2569 0.5862 0.057 Uiso 1 1 calc R
C2 C 0.6918(2) 0.3688(3) 0.6000(4) 0.0503(10) Uani 1 1 d .
H2 H 0.7256 0.4073 0.5898 0.060 Uiso 1 1 calc R
C3 C 0.62670(19) 0.3860(3) 0.6206(3) 0.0417(9) Uani 1 1 d .
H3 H 0.6084 0.4387 0.6263 0.050 Uiso 1 1 calc R
N3 N 0.54734(14) 0.16006(18) 0.6369(2) 0.0357(7) Uani 1 1 d .
C4 C 0.61244(18) 0.1688(2) 0.6198(3) 0.0386(8) Uani 1 1 d .
N4 N 0.64145(16) 0.0952(2) 0.6080(3) 0.0475(8) Uani 1 1 d .
H4N H 0.6830 0.0865 0.5969 0.057 Uiso 1 1 calc R
C5 C 0.5934(2) 0.0364(3) 0.6169(4) 0.0520(10) Uani 1 1 d .
H5 H 0.5992 -0.0207 0.6116 0.062 Uiso 1 1 calc R
C6 C 0.5351(2) 0.0768(2) 0.6348(3) 0.0432(9) Uani 1 1 d .
H6 H 0.4938 0.0518 0.6440 0.052 Uiso 1 1 calc R
N5 N 0.44682(15) 0.38132(19) 0.6460(2) 0.0353(7) Uani 1 1 d .
C7 C 0.38098(18) 0.3726(2) 0.6400(3) 0.0369(8) Uani 1 1 d .
N6 N 0.35148(16) 0.4461(2) 0.6299(3) 0.0471(8) Uani 1 1 d .
H6N H 0.3094 0.4548 0.6254 0.057 Uiso 1 1 calc R
C8 C 0.4001(2) 0.5049(3) 0.6282(4) 0.0504(10) Uani 1 1 d .
H8 H 0.3940 0.5619 0.6216 0.061 Uiso 1 1 calc R
C9 C 0.4589(2) 0.4646(2) 0.6377(3) 0.0429(9) Uani 1 1 d .
H9 H 0.5006 0.4894 0.6385 0.052 Uiso 1 1 calc R
N7 N 0.40188(15) 0.22891(19) 0.6486(2) 0.0353(7) Uani 1 1 d .
C10 C 0.35631(18) 0.2885(3) 0.6435(3) 0.0388(8) Uani 1 1 d .
N8 N 0.29523(16) 0.2558(2) 0.6397(3) 0.0453(8) Uani 1 1 d .
H8N H 0.2584 0.2829 0.6377 0.054 Uiso 1 1 calc R
C11 C 0.30196(19) 0.1716(3) 0.6396(3) 0.0483(10) Uani 1 1 d .
H11 H 0.2678 0.1327 0.6365 0.058 Uiso 1 1 calc R
C12 C 0.36819(19) 0.1555(3) 0.6448(3) 0.0432(9) Uani 1 1 d .
H12 H 0.3874 0.1030 0.6457 0.052 Uiso 1 1 calc R
O1 O 0.49253(15) 0.2775(2) 0.4713(3) 0.0576(8) Uani 1 1 d D
H1 H 0.4653(19) 0.313(2) 0.461(4) 0.069 Uiso 1 1 d D
C13 C 0.4931(5) 0.2148(6) 0.4038(6) 0.161(5) Uani 1 1 d .
H13 H 0.5125 0.1666 0.4351 0.242 Uiso 1 1 calc R
H13A H 0.5189 0.2304 0.3449 0.242 Uiso 1 1 calc R
H13B H 0.4484 0.2024 0.3830 0.242 Uiso 1 1 calc R
Cl1 Cl 0.83630(5) 0.13164(7) 0.64406(9) 0.0534(3) Uani 1 1 d .
O2 O 0.8199(3) 0.1982(4) 0.5815(4) 0.142(3) Uani 1 1 d .
O3 O 0.7906(2) 0.0702(4) 0.6377(7) 0.189(4) Uani 1 1 d .
O4 O 0.89949(15) 0.1003(2) 0.6126(3) 0.0670(9) Uani 1 1 d .
O5 O 0.8381(3) 0.1616(4) 0.7444(3) 0.128(2) Uani 1 1 d .
Cl2 Cl 0.16651(6) 0.41641(8) 0.65875(11) 0.0644(4) Uani 1 1 d .
O6 O 0.2100(2) 0.4742(3) 0.6073(5) 0.133(2) Uani 1 1 d .
O7 O 0.17426(18) 0.3388(2) 0.6079(3) 0.0777(11) Uani 1 1 d .
O8 O 0.1864(3) 0.4092(5) 0.7603(4) 0.161(3) Uani 1 1 d .
O9 O 0.10097(16) 0.4456(2) 0.6486(3) 0.0785(12) Uani 1 1 d .

loop_
_atom_site_aniso_label
_atom_site_aniso_U_11
_atom_site_aniso_U_22
_atom_site_aniso_U_33
_atom_site_aniso_U_23
_atom_site_aniso_U_13
_atom_site_aniso_U_12
Rh1 0.02584(16) 0.03121(17) 0.03355(18) -0.00026(11) -0.00061(10) 0.00317(10)
N1 0.0301(14) 0.0357(15) 0.0355(17) 0.0013(13) 0.0006(12) -0.0002(12)
C1 0.0297(17) 0.044(2) 0.040(2) 0.0006(17) 0.0032(16) 0.0057(15)
N2 0.0302(16) 0.058(2) 0.055(2) 0.0012(17) 0.0065(15) 0.0031(14)
C2 0.044(2) 0.053(2) 0.054(3) 0.003(2) 0.0025(19) -0.0092(19)
C3 0.0382(19) 0.042(2) 0.045(2) 0.0030(17) 0.0004(17) 0.0005(16)
N3 0.0319(15) 0.0367(15) 0.0386(18) -0.0008(13) -0.0018(12) 0.0044(12)
C4 0.0352(18) 0.042(2) 0.039(2) -0.0017(16) 0.0045(15) 0.0054(16)
N4 0.0411(17) 0.0464(19) 0.055(2) -0.0017(16) 0.0071(16) 0.0148(15)
C5 0.056(2) 0.040(2) 0.060(3) 0.000(2) 0.004(2) 0.0080(19)
C6 0.045(2) 0.0354(19) 0.049(2) 0.0003(17) 0.0010(17) 0.0029(16)
N5 0.0334(15) 0.0373(16) 0.0352(17) 0.0008(13) -0.0016(12) 0.0059(13)
C7 0.0355(18) 0.0396(19) 0.036(2) -0.0037(16) 0.0000(15) 0.0081(15)
N6 0.0407(17) 0.0470(19) 0.054(2) -0.0008(16) -0.0052(15) 0.0168(15)
C8 0.057(2) 0.035(2) 0.060(3) 0.0002(19) -0.007(2) 0.0108(18)
C9 0.046(2) 0.0375(19) 0.046(2) -0.0014(17) -0.0039(17) 0.0004(17)
N7 0.0295(15) 0.0398(17) 0.0368(18) -0.0020(13) -0.0029(12) 0.0027(12)
C10 0.0276(17) 0.052(2) 0.036(2) -0.0002(17) -0.0011(14) 0.0052(16)
N8 0.0265(15) 0.0531(19) 0.056(2) -0.0023(16) -0.0023(14) 0.0049(14)
C11 0.0346(19) 0.052(2) 0.059(3) -0.001(2) -0.0038(17) -0.0052(17)
C12 0.0386(19) 0.0384(19) 0.053(3) -0.0070(17) -0.0006(17) -0.0019(16)
O1 0.0607(19) 0.069(2) 0.0430(19) 0.0015(16) -0.0112(15) 0.0178(15)
C13 0.244(13) 0.168(9) 0.071(5) -0.050(5) -0.051(6) 0.132(8)
Cl1 0.0412(5) 0.0613(6) 0.0577(7) 0.0090(5) 0.0093(5) 0.0131(5)
O2 0.142(4) 0.179(5) 0.105(4) 0.074(4) 0.052(3) 0.120(4)
O3 0.062(3) 0.129(5) 0.375(12) -0.073(5) 0.062(4) -0.032(3)
O4 0.0462(17) 0.063(2) 0.092(3) 0.0094(18) 0.0173(17) 0.0149(15)
O5 0.122(4) 0.193(6) 0.068(3) -0.019(3) 0.005(3) 0.064(4)
Cl2 0.0445(6) 0.0644(7) 0.0841(9) -0.0218(6) -0.0173(5) 0.0197(5)
O6 0.059(2) 0.074(3) 0.265(7) 0.000(4) -0.011(3) -0.006(2)
O7 0.070(2) 0.066(2) 0.097(3) -0.018(2) -0.018(2) 0.0290(18)
O8 0.166(5) 0.220(7) 0.096(4) -0.064(4) -0.070(4) 0.102(5)
O9 0.0445(17) 0.078(2) 0.114(3) -0.020(2) -0.0125(18) 0.0212(17)

loop_
_atom_type_symbol
_atom_type_description
_atom_type_scat_dispersion_real
_atom_type_scat_dispersion_imag
_atom_type_scat_source
C C 0.0033 0.0016 'International Tables Vol C Tables 4.2.6.8 and 6.1.1.4'
H H 0.0000 0.0000 'International Tables Vol C Tables 4.2.6.8 and 6.1.1.4'
N N 0.0061 0.0033 'International Tables Vol C Tables 4.2.6.8 and 6.1.1.4'
O O 0.0106 0.0060 'International Tables Vol C Tables 4.2.6.8 and 6.1.1.4'
Cl Cl 0.1484 0.1585 'International Tables Vol C Tables 4.2.6.8 and 6.1.1.4'
Rh Rh -1.1178 0.9187 'International Tables Vol C Tables 4.2.6.8 and 6.1.1.4'

loop_
_geom_angle_atom_site_label_1
_geom_angle_atom_site_label_2
_geom_angle_atom_site_label_3
_geom_angle_site_symmetry_3
_geom_angle
_geom_angle_publ_flag
N7 Rh1 N5 . 79.61(12) y
N7 Rh1 N1 . 174.38(12) y
N5 Rh1 N1 . 100.22(12) y
N7 Rh1 N3 . 99.84(12) y
N5 Rh1 N3 . 175.47(12) y
N1 Rh1 N3 . 79.88(12) y
N7 Rh1 O1 . 88.90(12) y
N5 Rh1 O1 . 85.94(11) y
N1 Rh1 O1 . 85.49(12) y
N3 Rh1 O1 . 89.56(12) y
N7 Rh1 Rh1 4_656 91.67(9) y
N5 Rh1 Rh1 4_656 91.66(8) y
N1 Rh1 Rh1 4_656 93.95(9) y
N3 Rh1 Rh1 4_656 92.85(9) y
O1 Rh1 Rh1 4_656 177.39(8) y
C1 N1 C3 . 106.7(3) ?
C1 N1 Rh1 . 113.0(2) ?
C3 N1 Rh1 . 139.8(3) ?
N1 C1 N2 . 109.9(3) ?
N1 C1 C4 . 116.9(3) ?
N2 C1 C4 . 133.2(3) ?
C1 N2 C2 . 107.7(3) ?
C1 N2 H2N . 126.2 ?
C2 N2 H2N . 126.2 ?
C3 C2 N2 . 106.8(4) ?
C3 C2 H2 . 126.6 ?
N2 C2 H2 . 126.6 ?
N1 C3 C2 . 108.9(4) ?
N1 C3 H3 . 125.6 ?
C2 C3 H3 . 125.6 ?
C4 N3 C6 . 106.1(3) ?
C4 N3 Rh1 . 113.4(2) ?
C6 N3 Rh1 . 140.2(3) ?
N4 C4 N3 . 110.8(3) ?
N4 C4 C1 . 132.7(3) ?
N3 C4 C1 . 116.5(3) ?
C4 N4 C5 . 107.4(3) ?
C4 N4 H4N . 126.3 ?
C5 N4 H4N . 126.3 ?
N4 C5 C6 . 107.1(4) ?
N4 C5 H5 . 126.4 ?
C6 C5 H5 . 126.4 ?
C5 C6 N3 . 108.5(4) ?
C5 C6 H6 . 125.7 ?
N3 C6 H6 . 125.7 ?
C7 N5 C9 . 105.9(3) ?
C7 N5 Rh1 . 113.8(2) ?
C9 N5 Rh1 . 139.7(3) ?
N6 C7 N5 . 110.8(3) ?
N6 C7 C10 . 133.2(3) ?
N5 C7 C10 . 116.0(3) ?
C7 N6 C8 . 107.5(3) ?
C7 N6 H6N . 126.2 ?
C8 N6 H6N . 126.2 ?
C9 C8 N6 . 106.9(4) ?
C9 C8 H8 . 126.5 ?
N6 C8 H8 . 126.5 ?
C8 C9 N5 . 108.8(4) ?
C8 C9 H9 . 125.6 ?
N5 C9 H9 . 125.6 ?
C10 N7 C12 . 106.4(3) ?
C10 N7 Rh1 . 114.2(3) ?
C12 N7 Rh1 . 139.2(3) ?
N7 C10 N8 . 110.5(4) ?
N7 C10 C7 . 116.3(3) ?
N8 C10 C7 . 133.2(4) ?
C10 N8 C11 . 107.6(3) ?
C10 N8 H8N . 126.2 ?
C11 N8 H8N . 126.2 ?
C12 C11 N8 . 106.7(4) ?
C12 C11 H11 . 126.6 ?
N8 C11 H11 . 126.6 ?
C11 C12 N7 . 108.8(4) ?
C11 C12 H12 . 125.6 ?
N7 C12 H12 . 125.6 ?
C13 O1 Rh1 . 128.4(5) ?
C13 O1 H1 . 116(4) ?
Rh1 O1 H1 . 103(4) ?
O1 C13 H13 . 109.5 ?
O1 C13 H13A . 109.5 ?
H13 C13 H13A . 109.5 ?
O1 C13 H13B . 109.5 ?
H13 C13 H13B . 109.5 ?
H13A C13 H13B . 109.5 ?
O3 Cl1 O2 . 111.6(5) ?
O3 Cl1 O5 . 109.1(4) ?
O2 Cl1 O5 . 106.9(4) ?
O3 Cl1 O4 . 109.1(3) ?
O2 Cl1 O4 . 108.4(2) ?
O5 Cl1 O4 . 111.6(3) ?
O8 Cl2 O9 . 112.8(3) ?
O8 Cl2 O7 . 109.9(3) ?
O9 Cl2 O7 . 110.6(2) ?
O8 Cl2 O6 . 108.8(4) ?
O9 Cl2 O6 . 108.0(3) ?
O7 Cl2 O6 . 106.5(3) ?

loop_
_geom_bond_atom_site_label_1
_geom_bond_atom_site_label_2
_geom_bond_site_symmetry_2
_geom_bond_distance
_geom_bond_publ_flag
Rh1 N7 . 2.040(3) y
Rh1 N5 . 2.049(3) y
Rh1 N1 . 2.050(3) y
Rh1 N3 . 2.055(3) y
Rh1 O1 . 2.307(4) y
Rh1 Rh1 4_656 2.6752(9) y
N1 C1 . 1.343(5) ?
N1 C3 . 1.360(5) ?
C1 N2 . 1.345(5) ?
C1 C4 . 1.432(5) ?
N2 C2 . 1.366(5) ?
N2 H2N . 0.8600 ?
C2 C3 . 1.364(5) ?
C2 H2 . 0.9300 ?
C3 H3 . 0.9300 ?
N3 C4 . 1.336(5) ?
N3 C6 . 1.365(5) ?
C4 N4 . 1.331(5) ?
N4 C5 . 1.359(5) ?
N4 H4N . 0.8600 ?
C5 C6 . 1.362(6) ?
C5 H5 . 0.9300 ?
C6 H6 . 0.9300 ?
N5 C7 . 1.334(5) ?
N5 C9 . 1.368(5) ?
C7 N6 . 1.330(5) ?
C7 C10 . 1.444(6) ?
N6 C8 . 1.362(6) ?
N6 H6N . 0.8600 ?
C8 C9 . 1.357(6) ?
C8 H8 . 0.9300 ?
C9 H9 . 0.9300 ?
N7 C10 . 1.330(5) ?
N7 C12 . 1.365(5) ?
C10 N8 . 1.339(5) ?
N8 C11 . 1.363(5) ?
N8 H8N . 0.8600 ?
C11 C12 . 1.359(5) ?
C11 H11 . 0.9300 ?
C12 H12 . 0.9300 ?
O1 C13 . 1.341(8) ?
O1 H1 . 0.805(19) ?
C13 H13 . 0.9600 ?
C13 H13A . 0.9600 ?
C13 H13B . 0.9600 ?
Cl1 O3 . 1.354(5) ?
Cl1 O2 . 1.389(4) ?
Cl1 O5 . 1.396(5) ?
Cl1 O4 . 1.428(3) ?
Cl2 O8 . 1.389(5) ?
Cl2 O9 . 1.406(3) ?
Cl2 O7 . 1.424(4) ?
Cl2 O6 . 1.443(5) ?

loop_
_geom_hbond_atom_site_label_D
_geom_hbond_atom_site_label_H
_geom_hbond_atom_site_label_A
_geom_hbond_site_symmetry_A
_geom_hbond_distance_DH
_geom_hbond_distance_HA
_geom_hbond_distance_DA
_geom_hbond_angle_DHA
_geom_hbond_publ_flag
N2 H2N O2 . 0.86 1.98 2.833(5) 171.6 y
N4 H4N O3 . 0.86 2.25 3.053(6) 156.4 y
N6 H6N O6 . 0.86 2.04 2.897(5) 177.3 y
N8 H8N O7 . 0.86 1.96 2.808(5) 170.0 y
O1 H1 O4 3_456 0.805(19) 2.15(2) 2.929(4) 163(5) y

loop_
_geom_torsion_atom_site_label_1
_geom_torsion_atom_site_label_2
_geom_torsion_atom_site_label_3
_geom_torsion_atom_site_label_4
_geom_torsion_site_symmetry_1
_geom_torsion_site_symmetry_2
_geom_torsion_site_symmetry_3
_geom_torsion_site_symmetry_4
_geom_torsion
_geom_torsion_publ_flag
N1 Rh1 Rh1 N5 . . 4_656 4_656 40.76(12) y
N3 Rh1 Rh1 N7 . . 4_656 4_656 41.15(12) y
N7 Rh1 N1 C1 -83.3(12) . . . . ?
N5 Rh1 N1 C1 -171.0(3) . . . . ?
N3 Rh1 N1 C1 4.4(3) . . . . ?
O1 Rh1 N1 C1 -86.0(3) . . . . ?
Rh1 Rh1 N1 C1 96.6(3) 4_656 . . . ?
N7 Rh1 N1 C3 87.4(12) . . . . ?
N5 Rh1 N1 C3 -0.3(4) . . . . ?
N3 Rh1 N1 C3 175.1(4) . . . . ?
O1 Rh1 N1 C3 84.7(4) . . . . ?
Rh1 Rh1 N1 C3 -92.7(4) 4_656 . . . ?
C3 N1 C1 N2 1.6(4) . . . . ?
Rh1 N1 C1 N2 175.3(3) . . . . ?
C3 N1 C1 C4 -178.5(4) . . . . ?
Rh1 N1 C1 C4 -4.7(4) . . . . ?
N1 C1 N2 C2 -1.3(5) . . . . ?
C4 C1 N2 C2 178.8(4) . . . . ?
C1 N2 C2 C3 0.5(5) . . . . ?
C1 N1 C3 C2 -1.3(5) . . . . ?
Rh1 N1 C3 C2 -172.3(3) . . . . ?
N2 C2 C3 N1 0.5(5) . . . . ?
N7 Rh1 N3 C4 170.9(3) . . . . ?
N5 Rh1 N3 C4 88.3(14) . . . . ?
N1 Rh1 N3 C4 -3.4(3) . . . . ?
O1 Rh1 N3 C4 82.1(3) . . . . ?
Rh1 Rh1 N3 C4 -96.9(3) 4_656 . . . ?
N7 Rh1 N3 C6 -3.2(4) . . . . ?
N5 Rh1 N3 C6 -85.8(15) . . . . ?
N1 Rh1 N3 C6 -177.5(4) . . . . ?
O1 Rh1 N3 C6 -92.0(4) . . . . ?
Rh1 Rh1 N3 C6 89.0(4) 4_656 . . . ?
C6 N3 C4 N4 -0.6(4) . . . . ?
Rh1 N3 C4 N4 -176.6(3) . . . . ?
C6 N3 C4 C1 178.0(4) . . . . ?
Rh1 N3 C4 C1 1.9(4) . . . . ?
N1 C1 C4 N4 -179.9(4) . . . . ?
N2 C1 C4 N4 0.0(8) . . . . ?
N1 C1 C4 N3 1.9(5) . . . . ?
N2 C1 C4 N3 -178.2(4) . . . . ?
N3 C4 N4 C5 0.6(5) . . . . ?
C1 C4 N4 C5 -177.7(4) . . . . ?
C4 N4 C5 C6 -0.4(5) . . . . ?
N4 C5 C6 N3 0.0(5) . . . . ?
C4 N3 C6 C5 0.3(5) . . . . ?
Rh1 N3 C6 C5 174.7(3) . . . . ?
N7 Rh1 N5 C7 -3.9(3) . . . . ?
N1 Rh1 N5 C7 170.3(3) . . . . ?
N3 Rh1 N5 C7 79.5(15) . . . . ?
O1 Rh1 N5 C7 85.7(3) . . . . ?
Rh1 Rh1 N5 C7 -95.3(3) 4_656 . . . ?
N7 Rh1 N5 C9 -174.1(4) . . . . ?
N1 Rh1 N5 C9 0.2(4) . . . . ?
N3 Rh1 N5 C9 -90.7(15) . . . . ?
O1 Rh1 N5 C9 -84.5(4) . . . . ?
Rh1 Rh1 N5 C9 94.5(4) 4_656 . . . ?
C9 N5 C7 N6 -0.9(4) . . . . ?
Rh1 N5 C7 N6 -174.4(2) . . . . ?
C9 N5 C7 C10 178.0(3) . . . . ?
Rh1 N5 C7 C10 4.5(4) . . . . ?
N5 C7 N6 C8 0.7(5) . . . . ?
C10 C7 N6 C8 -177.9(4) . . . . ?
C7 N6 C8 C9 -0.2(5) . . . . ?
N6 C8 C9 N5 -0.4(5) . . . . ?
C7 N5 C9 C8 0.8(5) . . . . ?
Rh1 N5 C9 C8 171.5(3) . . . . ?
N5 Rh1 N7 C10 2.7(3) . . . . ?
N1 Rh1 N7 C10 -86.1(12) . . . . ?
N3 Rh1 N7 C10 -172.7(3) . . . . ?
O1 Rh1 N7 C10 -83.4(3) . . . . ?
Rh1 Rh1 N7 C10 94.1(3) 4_656 . . . ?
N5 Rh1 N7 C12 175.7(4) . . . . ?
N1 Rh1 N7 C12 87.0(12) . . . . ?
N3 Rh1 N7 C12 0.3(4) . . . . ?
O1 Rh1 N7 C12 89.7(4) . . . . ?
Rh1 Rh1 N7 C12 -92.9(4) 4_656 . . . ?
C12 N7 C10 N8 1.9(4) . . . . ?
Rh1 N7 C10 N8 177.1(3) . . . . ?
C12 N7 C10 C7 -176.4(3) . . . . ?
Rh1 N7 C10 C7 -1.1(4) . . . . ?
N6 C7 C10 N7 176.3(4) . . . . ?
N5 C7 C10 N7 -2.3(5) . . . . ?
N6 C7 C10 N8 -1.4(8) . . . . ?
N5 C7 C10 N8 180.0(4) . . . . ?
N7 C10 N8 C11 -1.7(5) . . . . ?
C7 C10 N8 C11 176.1(4) . . . . ?
C10 N8 C11 C12 0.9(5) . . . . ?
N8 C11 C12 N7 0.3(5) . . . . ?
C10 N7 C12 C11 -1.3(5) . . . . ?
Rh1 N7 C12 C11 -174.7(3) . . . . ?
N7 Rh1 O1 C13 -73.2(6) . . . . ?
N5 Rh1 O1 C13 -152.9(6) . . . . ?
N1 Rh1 O1 C13 106.5(6) . . . . ?
N3 Rh1 O1 C13 26.6(6) . . . . ?
Rh1 Rh1 O1 C13 -176(17) 4_656 . . . ?
